data_8107162
loop_
_publ_author_name
'Lu, Zhi-Qiang'

_publ_section_title
;
 The crystal structure of
 4-(((3-bromo-5-(trifluoromethyl)pyridin-2-yl)oxy)methyl)benzonitrile,
 C28H16Br2F6N4O2
;
_journal_issue 4
_journal_name_full 'Zeitschrift f\"ur Kristallographie - New Crystal Structures'
_journal_page_first 595
_journal_page_last 597
_journal_paper_doi 10.1515/ncrs-2022-0140
_journal_volume 237
_journal_year 2022
_chemical_formula_moiety '2(C14 H8 Br F3 N2 O)'
_chemical_formula_sum 'C28 H16 Br2 F6 N4 O2'
_chemical_formula_weight 714.27
_space_group_crystal_system triclinic
_space_group_IT_number 2
_space_group_name_Hall '-P 1'
_space_group_name_H-M_alt 'P -1'
_atom_sites_solution_hydrogens mixed
_atom_sites_solution_primary dual
_cell_angle_alpha 96.950(4)
_cell_angle_beta 105.376(4)
_cell_angle_gamma 106.772(5)
_cell_formula_units_Z 2
_cell_length_a 8.0085(4)
_cell_length_b 13.6578(7)
_cell_length_c 14.1964(6)
_cell_measurement_reflns_used 4615
_cell_measurement_temperature 293(2)
_cell_measurement_theta_max 27.0510
_cell_measurement_theta_min 2.4150
_cell_volume 1400.32(13)
_computing_cell_refinement 'CrysAlisPro 1.171.40.84a (Rigaku OD, 2020)'
_computing_data_collection 'CrysAlisPro 1.171.40.84a (Rigaku OD, 2020)'
_computing_data_reduction 'CrysAlisPro 1.171.40.84a (Rigaku OD, 2020)'
_computing_molecular_graphics 'Olex2 1.5-alpha (Dolomanov et al., 2009)'
_computing_publication_material 'Olex2 1.5-alpha (Dolomanov et al., 2009)'
_computing_structure_refinement 'SHELXL 2014/7 (Sheldrick, 2015)'
_computing_structure_solution 'SHELXT  (Sheldrick, 2015)'
_diffrn_ambient_temperature 293
_diffrn_detector 'Hybrid Pixel Array Detector'
_diffrn_detector_area_resol_mean 10.0000
_diffrn_detector_type HyPix
_diffrn_measured_fraction_theta_full 0.999
_diffrn_measured_fraction_theta_max 0.876
_diffrn_measurement_details
;
List of Runs (angles in degrees, time in seconds):

  # Type    Start    End  Width  t~exp~   \w     \q     \k     \f   Frames
--------------------------------------------------------------------------
  1  \w     -9.00 107.00   0.50    3.19    --   24.18  57.00 -90.00  232
  2  \w     46.00 107.00   0.50    3.19    --   24.18 178.00-180.00  122
  3  \w     47.00 105.00   0.50    3.19    --   24.18 178.00  30.00  116
  4  \w    -29.00   4.00   0.50    3.19    --   24.18 -19.00-120.00   66
  5  \w    -22.00   4.00   0.50    3.19    --  -23.24 -99.00 -30.00   52
  6  \w     31.00  57.00   0.50    3.19    --   24.18-107.00 -22.00   52
  7  \w     43.00 107.00   0.50    3.19    --   24.18-178.00 120.00  128
  8  \w    -19.00   7.00   0.50    3.19    --  -23.24 -99.00 150.00   52
  9  \w    -66.00  21.00   0.50    3.19    --   24.18 -37.00 150.00  174
 10  \w    -87.00  -3.00   0.50    3.19    --  -23.24 107.00  76.00  168
 11  \w    -60.00   1.00   0.50    3.19    --   24.18 -19.00 -60.00  122
 12  \w    -66.00  19.00   0.50    3.19    --   24.18 -37.00-150.00  170
;
_diffrn_measurement_device 'four-circle diffractometer'
_diffrn_measurement_device_type 'XtaLAB Synergy, Single source at offset/far, HyPix'
_diffrn_measurement_method '\w scans'
_diffrn_orient_matrix_type 'CrysAlisPro convention (1999,Acta A55,543-557)'
_diffrn_orient_matrix_UB_11 -0.0664073000
_diffrn_orient_matrix_UB_12 -0.0032968000
_diffrn_orient_matrix_UB_13 -0.0457838000
_diffrn_orient_matrix_UB_21 0.0226116000
_diffrn_orient_matrix_UB_22 -0.0410364000
_diffrn_orient_matrix_UB_23 -0.0234473000
_diffrn_orient_matrix_UB_31 -0.0676986000
_diffrn_orient_matrix_UB_32 -0.0372612000
_diffrn_orient_matrix_UB_33 0.0129612000
_diffrn_radiation_monochromator mirror
_diffrn_radiation_probe x-ray
_diffrn_radiation_type 'Mo K\a'
_diffrn_radiation_wavelength 0.71073
_diffrn_reflns_av_R_equivalents 0.0556
_diffrn_reflns_av_unetI/netI 0.0857
_diffrn_reflns_Laue_measured_fraction_full 0.999
_diffrn_reflns_Laue_measured_fraction_max 0.876
_diffrn_reflns_limit_h_max 10
_diffrn_reflns_limit_h_min -11
_diffrn_reflns_limit_k_max 18
_diffrn_reflns_limit_k_min -18
_diffrn_reflns_limit_l_max 19
_diffrn_reflns_limit_l_min -19
_diffrn_reflns_number 17870
_diffrn_reflns_point_group_measured_fraction_full 0.999
_diffrn_reflns_point_group_measured_fraction_max 0.876
_diffrn_reflns_theta_full 25.242
_diffrn_reflns_theta_max 29.700
_diffrn_reflns_theta_min 1.955
_diffrn_source 'micro-focus sealed X-ray tube'
_diffrn_source_type 'PhotonJet (Mo) X-ray Source'
_exptl_absorpt_coefficient_mu 2.969
_exptl_absorpt_correction_T_max 1.00000
_exptl_absorpt_correction_T_min 0.11725
_exptl_absorpt_correction_type multi-scan
_exptl_absorpt_process_details
;
CrysAlisPro 1.171.40.84a (Rigaku Oxford Diffraction, 2020)
Empirical absorption correction using spherical harmonics,
implemented in SCALE3 ABSPACK scaling algorithm.
;
_exptl_crystal_colour colourless
_exptl_crystal_colour_primary colourless
_exptl_crystal_density_diffrn 1.694
_exptl_crystal_density_method 'not measured'
_exptl_crystal_description block
_exptl_crystal_F_000 704
_exptl_crystal_size_max 0.25
_exptl_crystal_size_mid 0.24
_exptl_crystal_size_min 0.21
_refine_diff_density_max 0.789
_refine_diff_density_min -0.573
_refine_diff_density_rms 0.067
_refine_ls_extinction_coef .
_refine_ls_extinction_method none
_refine_ls_goodness_of_fit_ref 1.006
_refine_ls_hydrogen_treatment mixed
_refine_ls_matrix_type full
_refine_ls_number_parameters 395
_refine_ls_number_reflns 6947
_refine_ls_number_restraints 0
_refine_ls_restrained_S_all 1.006
_refine_ls_R_factor_all 0.1332
_refine_ls_R_factor_gt 0.0570
_refine_ls_shift/su_max 0.001
_refine_ls_shift/su_mean 0.000
_refine_ls_structure_factor_coef Fsqd
_refine_ls_weighting_details 'w=1/[\s^2^(Fo^2^)+(0.0547P)^2^] where P=(Fo^2^+2Fc^2^)/3'
_refine_ls_weighting_scheme calc
_refine_ls_wR_factor_gt 0.1086
_refine_ls_wR_factor_ref 0.1268
_reflns_Friedel_coverage 0.000
_reflns_Friedel_fraction_full .
_reflns_Friedel_fraction_max .
_reflns_number_gt 3806
_reflns_number_total 6947
_reflns_threshold_expression 'I > 2\s(I)'
_cod_data_source_file suppl_ncrs-2022-0140_suppl.cif
_cod_data_source_block a
_cod_original_cell_volume 1400.32(12)
_cod_database_code 8107162
_chemical_oxdiff_formula CHON
_shelx_space_group_comment
;
The symmetry employed for this shelxl refinement is uniquely defined
by the following loop, which should always be used as a source of
symmetry information in preference to the above space-group names.
They are only intended as comments.
;
_shelx_estimated_absorpt_t_max 0.574
_shelx_estimated_absorpt_t_min 0.524
_olex2_refinement_description
;
1. Fixed Uiso
 At 1.2 times of:
  All C(H) groups
2.a Aromatic/amide H refined with riding coordinates:
 C3(H3), C6(H6), C9(H9), C10(H10), C12(H12), C13(H13), C17(H17), C20(H20),
 C23(H23), C24(H24), C26(H26), C27(H27)
;
_olex2_submission_special_instructions 'No special instructions were received'
_oxdiff_exptl_absorpt_empirical_details
;
Empirical correction (ABSPACK) includes:
- Absorption correction using spherical harmonics
- Frame scaling
;
_oxdiff_exptl_absorpt_empirical_full_max 4.977
_oxdiff_exptl_absorpt_empirical_full_min 0.469

loop_
_space_group_symop_operation_xyz
'x, y, z'
'-x, -y, -z'

loop_
_atom_site_label
_atom_site_type_symbol
_atom_site_fract_x
_atom_site_fract_y
_atom_site_fract_z
_atom_site_U_iso_or_equiv
_atom_site_adp_type
_atom_site_occupancy
_atom_site_site_symmetry_order
_atom_site_calc_flag
_atom_site_refinement_flags_posn
_atom_site_refinement_flags_adp
_atom_site_refinement_flags_occupancy
_atom_site_disorder_assembly
_atom_site_disorder_group
Br1 Br 0.65165(5) 0.08642(3) 0.37519(3) 0.06294(17) Uani 1 1 d . . . . .
F1 F 0.7290(4) -0.20471(16) 0.59281(17) 0.0827(8) Uani 1 1 d . . . . .
F2 F 0.9822(3) -0.13818(17) 0.71130(17) 0.0727(7) Uani 1 1 d . . . . .
F3 F 0.7419(3) -0.11413(19) 0.72867(17) 0.0773(8) Uani 1 1 d . . . . .
O1 O 0.9990(3) 0.24564(17) 0.51948(16) 0.0514(7) Uani 1 1 d . . . . .
N1 N 1.0692(4) 0.1522(2) 0.64014(19) 0.0476(8) Uani 1 1 d . . . . .
N2 N 1.3663(5) 0.7610(3) 0.3753(2) 0.0744(12) Uani 1 1 d . . . . .
C1 C 0.8323(5) -0.1213(3) 0.6631(2) 0.0448(10) Uani 1 1 d . . . . .
C2 C 0.8737(4) -0.0235(3) 0.6208(2) 0.0417(9) Uani 1 1 d . . . . .
C3 C 1.0255(5) 0.0628(3) 0.6726(2) 0.0470(10) Uani 1 1 d . . . . .
H3 H 1.1017 0.0589 0.7331 0.056 Uiso 1 1 calc R U . . .
C4 C 0.9597(5) 0.1577(3) 0.5548(2) 0.0449(10) Uani 1 1 d . . . . .
C5 C 0.8017(4) 0.0733(3) 0.4967(2) 0.0420(9) Uani 1 1 d . . . . .
C6 C 0.7588(4) -0.0178(3) 0.5301(2) 0.0445(10) Uani 1 1 d . . . . .
H6 H 0.6553 -0.0746 0.4931 0.053 Uiso 1 1 calc R U . . .
C7 C 1.1649(6) 0.3298(3) 0.5823(3) 0.0529(11) Uani 1 1 d . . . . .
H7A H 1.268(4) 0.301(2) 0.592(2) 0.042(10) Uiso 1 1 d . . . . .
H7B H 1.142(5) 0.350(3) 0.647(3) 0.062(11) Uiso 1 1 d . . . . .
C8 C 1.1935(5) 0.4207(3) 0.5304(2) 0.0451(9) Uani 1 1 d . . . . .
C9 C 1.1187(5) 0.4135(3) 0.4301(3) 0.0581(12) Uani 1 1 d . . . . .
H9 H 1.0397 0.3493 0.3895 0.070 Uiso 1 1 calc R U . . .
C10 C 1.1591(5) 0.5003(3) 0.3881(3) 0.0586(12) Uani 1 1 d . . . . .
H10 H 1.1078 0.4942 0.3198 0.070 Uiso 1 1 calc R U . . .
C11 C 1.2750(5) 0.5957(3) 0.4477(3) 0.0512(10) Uani 1 1 d . . . . .
C12 C 1.3470(6) 0.6046(3) 0.5485(3) 0.0714(14) Uani 1 1 d . . . . .
H12 H 1.4227 0.6694 0.5891 0.086 Uiso 1 1 calc R U . . .
C13 C 1.3075(6) 0.5177(3) 0.5903(3) 0.0684(14) Uani 1 1 d . . . . .
H13 H 1.3575 0.5242 0.6587 0.082 Uiso 1 1 calc R U . . .
C14 C 1.3228(5) 0.6872(3) 0.4055(3) 0.0562(11) Uani 1 1 d . . . . .
Br2 Br 0.67363(7) 0.25533(4) 1.18819(3) 0.0850(2) Uani 1 1 d . . . . .
F4 F 0.8150(4) 0.4869(2) 0.9080(2) 0.1080(11) Uani 1 1 d . . . . .
F5 F 0.5773(4) 0.5183(2) 0.9082(2) 0.1008(10) Uani 1 1 d . . . . .
F6 F 0.5808(5) 0.4261(2) 0.78033(18) 0.1218(14) Uani 1 1 d . . . . .
O2 O 0.3809(3) 0.08815(18) 1.02212(16) 0.0551(7) Uani 1 1 d . . . . .
N3 N 0.3742(4) 0.1712(2) 0.8900(2) 0.0508(9) Uani 1 1 d . . . . .
N4 N -0.0921(5) -0.3937(3) 1.1830(3) 0.0763(12) Uani 1 1 d . . . . .
C15 C 0.6354(6) 0.4429(3) 0.8776(3) 0.0582(12) Uani 1 1 d . . . . .
C16 C 0.5726(5) 0.3471(3) 0.9178(2) 0.0459(9) Uani 1 1 d . . . . .
C17 C 0.4387(5) 0.2576(3) 0.8564(2) 0.0503(10) Uani 1 1 d . . . . .
H17 H 0.3910 0.2570 0.7890 0.060 Uiso 1 1 calc R U . . .
C18 C 0.4426(5) 0.1726(3) 0.9849(2) 0.0441(9) Uani 1 1 d . . . . .
C19 C 0.5811(5) 0.2600(3) 1.0530(2) 0.0487(10) Uani 1 1 d . . . . .
C20 C 0.6459(5) 0.3487(3) 1.0185(2) 0.0515(10) Uani 1 1 d . . . . .
H20 H 0.7366 0.4083 1.0615 0.062 Uiso 1 1 calc R U . . .
C21 C 0.2331(6) 0.0002(3) 0.9524(3) 0.0532(11) Uani 1 1 d . . . . .
H21A H 0.129(4) 0.031(2) 0.920(2) 0.046(10) Uiso 1 1 d . . . . .
H21B H 0.282(4) -0.025(2) 0.905(2) 0.040(10) Uiso 1 1 d . . . . .
C22 C 0.1683(5) -0.0818(3) 1.0092(2) 0.0475(10) Uani 1 1 d . . . . .
C23 C 0.0076(5) -0.1646(3) 0.9586(3) 0.0621(12) Uani 1 1 d . . . . .
H23 H -0.0567 -0.1667 0.8930 0.074 Uiso 1 1 calc R U . . .
C24 C -0.0574(5) -0.2436(3) 1.0049(3) 0.0635(12) Uani 1 1 d . . . . .
H24 H -0.1652 -0.2988 0.9704 0.076 Uiso 1 1 calc R U . . .
C25 C 0.0372(5) -0.2409(3) 1.1025(3) 0.0504(10) Uani 1 1 d . . . . .
C26 C 0.1952(5) -0.1586(3) 1.1537(3) 0.0550(11) Uani 1 1 d . . . . .
H26 H 0.2586 -0.1561 1.2197 0.066 Uiso 1 1 calc R U . . .
C27 C 0.2603(5) -0.0786(3) 1.1064(2) 0.0519(10) Uani 1 1 d . . . . .
H27 H 0.3669 -0.0227 1.1412 0.062 Uiso 1 1 calc R U . . .
C28 C -0.0339(6) -0.3257(3) 1.1496(3) 0.0577(11) Uani 1 1 d . . . . .

loop_
_atom_site_aniso_label
_atom_site_aniso_U_11
_atom_site_aniso_U_22
_atom_site_aniso_U_33
_atom_site_aniso_U_23
_atom_site_aniso_U_13
_atom_site_aniso_U_12
Br1 0.0514(2) 0.0725(3) 0.0488(2) 0.0309(2) -0.00076(17) 0.0048(2)
F1 0.1035(18) 0.0412(13) 0.0723(15) 0.0168(11) 0.0048(13) -0.0024(13)
F2 0.0611(14) 0.0672(16) 0.0896(16) 0.0434(13) 0.0134(12) 0.0200(12)
F3 0.0891(17) 0.0859(18) 0.0841(16) 0.0537(14) 0.0480(14) 0.0359(15)
O1 0.0531(14) 0.0376(14) 0.0485(13) 0.0195(11) 0.0049(11) -0.0011(12)
N1 0.0533(17) 0.0373(17) 0.0374(15) 0.0112(12) 0.0035(13) 0.0018(15)
N2 0.087(3) 0.054(2) 0.067(2) 0.0272(18) 0.0168(19) 0.002(2)
C1 0.044(2) 0.043(2) 0.0368(18) 0.0087(16) 0.0036(17) 0.0081(18)
C2 0.0417(19) 0.039(2) 0.0377(17) 0.0114(15) 0.0078(15) 0.0060(17)
C3 0.051(2) 0.046(2) 0.0356(17) 0.0126(16) 0.0030(16) 0.0114(18)
C4 0.045(2) 0.041(2) 0.0397(18) 0.0111(16) 0.0110(16) 0.0024(18)
C5 0.0342(17) 0.049(2) 0.0352(16) 0.0148(15) 0.0056(14) 0.0059(17)
C6 0.0395(18) 0.044(2) 0.0396(18) 0.0115(15) 0.0081(15) 0.0018(17)
C7 0.055(3) 0.041(2) 0.047(2) 0.0139(18) 0.006(2) 0.001(2)
C8 0.0427(19) 0.040(2) 0.050(2) 0.0176(16) 0.0145(17) 0.0067(18)
C9 0.066(2) 0.040(2) 0.049(2) 0.0143(17) 0.0030(19) 0.002(2)
C10 0.070(3) 0.049(2) 0.046(2) 0.0184(18) 0.0117(19) 0.008(2)
C11 0.050(2) 0.044(2) 0.059(2) 0.0206(18) 0.0195(18) 0.0077(19)
C12 0.079(3) 0.044(2) 0.060(2) 0.0181(19) 0.006(2) -0.012(2)
C13 0.079(3) 0.052(3) 0.050(2) 0.0174(19) 0.007(2) -0.005(2)
C14 0.056(2) 0.049(2) 0.054(2) 0.0187(19) 0.0113(18) 0.007(2)
Br2 0.1099(4) 0.0687(3) 0.0395(2) 0.0144(2) -0.0064(2) 0.0015(3)
F4 0.0724(17) 0.088(2) 0.163(3) 0.0667(19) 0.0390(18) 0.0077(16)
F5 0.127(2) 0.0557(17) 0.151(3) 0.0463(17) 0.077(2) 0.0353(18)
F6 0.197(3) 0.0705(18) 0.0620(16) 0.0293(13) 0.0304(18) -0.005(2)
O2 0.0603(15) 0.0405(14) 0.0441(13) 0.0145(11) 0.0016(12) -0.0014(13)
N3 0.0529(18) 0.0438(18) 0.0426(16) 0.0145(13) 0.0032(14) 0.0056(15)
N4 0.090(3) 0.063(2) 0.071(2) 0.0273(19) 0.028(2) 0.009(2)
C15 0.068(3) 0.042(2) 0.055(2) 0.0115(19) 0.016(2) 0.007(2)
C16 0.047(2) 0.041(2) 0.0464(19) 0.0114(16) 0.0127(17) 0.0112(18)
C17 0.054(2) 0.048(2) 0.0410(19) 0.0145(17) 0.0072(17) 0.0107(19)
C18 0.046(2) 0.037(2) 0.0431(18) 0.0116(15) 0.0070(16) 0.0099(17)
C19 0.050(2) 0.049(2) 0.0357(17) 0.0124(16) -0.0002(16) 0.0119(19)
C20 0.052(2) 0.043(2) 0.046(2) 0.0050(16) 0.0050(17) 0.0072(18)
C21 0.059(3) 0.045(2) 0.040(2) 0.0126(18) 0.003(2) 0.003(2)
C22 0.049(2) 0.043(2) 0.0482(19) 0.0151(16) 0.0146(17) 0.0104(18)
C23 0.068(3) 0.053(2) 0.046(2) 0.0186(18) 0.0004(19) 0.005(2)
C24 0.063(3) 0.050(2) 0.060(2) 0.0170(19) 0.008(2) 0.000(2)
C25 0.060(2) 0.041(2) 0.053(2) 0.0162(17) 0.0223(19) 0.016(2)
C26 0.060(2) 0.059(3) 0.043(2) 0.0165(18) 0.0132(18) 0.015(2)
C27 0.056(2) 0.050(2) 0.0423(19) 0.0137(17) 0.0113(17) 0.0095(19)
C28 0.069(3) 0.052(2) 0.051(2) 0.0160(19) 0.020(2) 0.016(2)

loop_
_atom_type_symbol
_atom_type_description
_atom_type_scat_dispersion_real
_atom_type_scat_dispersion_imag
_atom_type_scat_source
C C 0.0033 0.0016 'International Tables Vol C Tables 4.2.6.8 and 6.1.1.4'
H H 0.0000 0.0000 'International Tables Vol C Tables 4.2.6.8 and 6.1.1.4'
Br Br -0.2901 2.4595 'International Tables Vol C Tables 4.2.6.8 and 6.1.1.4'
F F 0.0171 0.0103 'International Tables Vol C Tables 4.2.6.8 and 6.1.1.4'
N N 0.0061 0.0033 'International Tables Vol C Tables 4.2.6.8 and 6.1.1.4'
O O 0.0106 0.0060 'International Tables Vol C Tables 4.2.6.8 and 6.1.1.4'

loop_
_geom_angle_atom_site_label_1
_geom_angle_atom_site_label_2
_geom_angle_atom_site_label_3
_geom_angle
_geom_angle_site_symmetry_1
_geom_angle_site_symmetry_3
C4 O1 C7 115.1(3) . .
C4 N1 C3 118.1(3) . .
F1 C1 F2 108.3(3) . .
F1 C1 F3 106.7(3) . .
F1 C1 C2 111.7(3) . .
F2 C1 F3 106.0(3) . .
F2 C1 C2 112.4(3) . .
F3 C1 C2 111.4(3) . .
C3 C2 C1 120.2(3) . .
C3 C2 C6 118.5(3) . .
C6 C2 C1 121.3(3) . .
N1 C3 C2 123.4(3) . .
N1 C3 H3 118.3 . .
C2 C3 H3 118.3 . .
O1 C4 C5 117.6(3) . .
N1 C4 O1 120.0(3) . .
N1 C4 C5 122.4(3) . .
C4 C5 Br1 120.2(2) . .
C6 C5 Br1 120.7(2) . .
C6 C5 C4 119.0(3) . .
C2 C6 H6 120.7 . .
C5 C6 C2 118.6(3) . .
C5 C6 H6 120.7 . .
O1 C7 H7A 106.9(18) . .
O1 C7 H7B 106(2) . .
O1 C7 C8 108.4(3) . .
H7A C7 H7B 112(3) . .
C8 C7 H7A 112.3(18) . .
C8 C7 H7B 111(2) . .
C9 C8 C7 124.9(3) . .
C9 C8 C13 118.7(3) . .
C13 C8 C7 116.3(3) . .
C8 C9 H9 119.5 . .
C8 C9 C10 121.0(3) . .
C10 C9 H9 119.5 . .
C9 C10 H10 120.1 . .
C11 C10 C9 119.9(3) . .
C11 C10 H10 120.1 . .
C10 C11 C14 121.1(3) . .
C12 C11 C10 119.8(3) . .
C12 C11 C14 119.2(3) . .
C11 C12 H12 119.9 . .
C11 C12 C13 120.3(3) . .
C13 C12 H12 119.9 . .
C8 C13 H13 119.8 . .
C12 C13 C8 120.3(3) . .
C12 C13 H13 119.8 . .
N2 C14 C11 177.5(4) . .
C18 O2 C21 116.1(2) . .
C18 N3 C17 118.3(3) . .
F4 C15 F5 103.7(3) . .
F4 C15 C16 112.9(4) . .
F5 C15 C16 112.8(3) . .
F6 C15 F4 107.1(4) . .
F6 C15 F5 105.9(4) . .
F6 C15 C16 113.8(3) . .
C17 C16 C15 120.7(3) . .
C17 C16 C20 119.2(3) . .
C20 C16 C15 120.1(3) . .
N3 C17 C16 122.6(3) . .
N3 C17 H17 118.7 . .
C16 C17 H17 118.7 . .
O2 C18 C19 116.5(3) . .
N3 C18 O2 120.4(3) . .
N3 C18 C19 123.1(3) . .
C18 C19 Br2 120.4(2) . .
C20 C19 Br2 121.1(3) . .
C20 C19 C18 118.5(3) . .
C16 C20 H20 120.9 . .
C19 C20 C16 118.3(3) . .
C19 C20 H20 120.9 . .
O2 C21 H21A 105.7(18) . .
O2 C21 H21B 106.6(19) . .
O2 C21 C22 108.7(3) . .
H21A C21 H21B 112(3) . .
C22 C21 H21A 111.9(17) . .
C22 C21 H21B 111(2) . .
C23 C22 C21 117.2(3) . .
C27 C22 C21 123.5(3) . .
C27 C22 C23 119.3(3) . .
C22 C23 H23 119.8 . .
C24 C23 C22 120.5(3) . .
C24 C23 H23 119.8 . .
C23 C24 H24 119.9 . .
C23 C24 C25 120.2(3) . .
C25 C24 H24 119.9 . .
C24 C25 C28 119.1(3) . .
C26 C25 C24 119.8(3) . .
C26 C25 C28 121.1(3) . .
C25 C26 H26 120.1 . .
C25 C26 C27 119.7(3) . .
C27 C26 H26 120.1 . .
C22 C27 C26 120.5(3) . .
C22 C27 H27 119.7 . .
C26 C27 H27 119.7 . .
N4 C28 C25 177.6(4) . .

loop_
_geom_bond_atom_site_label_1
_geom_bond_atom_site_label_2
_geom_bond_distance
_geom_bond_site_symmetry_2
Br1 C5 1.884(3) .
F1 C1 1.312(4) .
F2 C1 1.313(4) .
F3 C1 1.333(4) .
O1 C4 1.343(4) .
O1 C7 1.458(4) .
N1 C3 1.341(4) .
N1 C4 1.319(4) .
N2 C14 1.141(4) .
C1 C2 1.516(4) .
C2 C3 1.377(4) .
C2 C6 1.396(4) .
C3 H3 0.9300 .
C4 C5 1.409(4) .
C5 C6 1.367(4) .
C6 H6 0.9300 .
C7 H7A 1.00(4) .
C7 H7B 1.01(4) .
C7 C8 1.510(5) .
C8 C9 1.369(4) .
C8 C13 1.389(5) .
C9 H9 0.9300 .
C9 C10 1.385(5) .
C10 H10 0.9300 .
C10 C11 1.376(5) .
C11 C12 1.370(5) .
C11 C14 1.447(5) .
C12 H12 0.9300 .
C12 C13 1.384(5) .
C13 H13 0.9300 .
Br2 C19 1.882(3) .
F4 C15 1.313(4) .
F5 C15 1.319(5) .
F6 C15 1.302(4) .
O2 C18 1.346(4) .
O2 C21 1.447(4) .
N3 C17 1.342(4) .
N3 C18 1.308(4) .
N4 C28 1.130(4) .
C15 C16 1.499(5) .
C16 C17 1.375(5) .
C16 C20 1.389(4) .
C17 H17 0.9300 .
C18 C19 1.406(4) .
C19 C20 1.376(5) .
C20 H20 0.9300 .
C21 H21A 1.05(4) .
C21 H21B 0.95(3) .
C21 C22 1.510(5) .
C22 C23 1.387(5) .
C22 C27 1.369(4) .
C23 H23 0.9300 .
C23 C24 1.377(5) .
C24 H24 0.9300 .
C24 C25 1.383(5) .
C25 C26 1.374(5) .
C25 C28 1.456(5) .
C26 H26 0.9300 .
C26 C27 1.397(5) .
C27 H27 0.9300 .

loop_
_geom_torsion_atom_site_label_1
_geom_torsion_atom_site_label_2
_geom_torsion_atom_site_label_3
_geom_torsion_atom_site_label_4
_geom_torsion
_geom_torsion_site_symmetry_1
_geom_torsion_site_symmetry_2
_geom_torsion_site_symmetry_3
_geom_torsion_site_symmetry_4
Br1 C5 C6 C2 -179.6(3) . . . .
F1 C1 C2 C3 -157.3(4) . . . .
F1 C1 C2 C6 23.6(5) . . . .
F2 C1 C2 C3 -35.4(5) . . . .
F2 C1 C2 C6 145.6(3) . . . .
F3 C1 C2 C3 83.5(4) . . . .
F3 C1 C2 C6 -95.6(4) . . . .
O1 C4 C5 Br1 -0.9(5) . . . .
O1 C4 C5 C6 179.4(3) . . . .
O1 C7 C8 C9 -20.8(6) . . . .
O1 C7 C8 C13 160.5(4) . . . .
N1 C4 C5 Br1 -179.8(3) . . . .
N1 C4 C5 C6 0.5(6) . . . .
C1 C2 C3 N1 -179.3(4) . . . .
C1 C2 C6 C5 178.9(4) . . . .
C3 N1 C4 O1 -179.7(4) . . . .
C3 N1 C4 C5 -0.9(6) . . . .
C3 C2 C6 C5 -0.2(6) . . . .
C4 O1 C7 C8 177.7(3) . . . .
C4 N1 C3 C2 0.7(6) . . . .
C4 C5 C6 C2 0.0(6) . . . .
C6 C2 C3 N1 -0.2(6) . . . .
C7 O1 C4 N1 -0.5(5) . . . .
C7 O1 C4 C5 -179.4(4) . . . .
C7 C8 C9 C10 -177.1(4) . . . .
C7 C8 C13 C12 177.6(5) . . . .
C8 C9 C10 C11 -0.4(7) . . . .
C9 C8 C13 C12 -1.2(7) . . . .
C9 C10 C11 C12 -1.3(7) . . . .
C9 C10 C11 C14 178.6(4) . . . .
C10 C11 C12 C13 1.7(7) . . . .
C11 C12 C13 C8 -0.5(7) . . . .
C13 C8 C9 C10 1.6(6) . . . .
C14 C11 C12 C13 -178.2(5) . . . .
Br2 C19 C20 C16 179.8(3) . . . .
F4 C15 C16 C17 -135.3(4) . . . .
F4 C15 C16 C20 46.4(6) . . . .
F5 C15 C16 C17 107.6(4) . . . .
F5 C15 C16 C20 -70.7(5) . . . .
F6 C15 C16 C17 -13.0(6) . . . .
F6 C15 C16 C20 168.7(4) . . . .
O2 C18 C19 Br2 0.7(5) . . . .
O2 C18 C19 C20 -178.9(4) . . . .
O2 C21 C22 C23 169.7(4) . . . .
O2 C21 C22 C27 -10.9(6) . . . .
N3 C18 C19 Br2 -179.5(3) . . . .
N3 C18 C19 C20 0.9(6) . . . .
C15 C16 C17 N3 -177.8(4) . . . .
C15 C16 C20 C19 178.3(4) . . . .
C17 N3 C18 O2 179.4(4) . . . .
C17 N3 C18 C19 -0.4(6) . . . .
C17 C16 C20 C19 0.0(6) . . . .
C18 O2 C21 C22 -173.9(4) . . . .
C18 N3 C17 C16 -0.3(6) . . . .
C18 C19 C20 C16 -0.7(6) . . . .
C20 C16 C17 N3 0.5(6) . . . .
C21 O2 C18 N3 -2.3(6) . . . .
C21 O2 C18 C19 177.5(4) . . . .
C21 C22 C23 C24 178.5(5) . . . .
C21 C22 C27 C26 -178.3(4) . . . .
C22 C23 C24 C25 0.0(7) . . . .
C23 C22 C27 C26 1.1(6) . . . .
C23 C24 C25 C26 0.8(7) . . . .
C23 C24 C25 C28 -179.7(4) . . . .
C24 C25 C26 C27 -0.7(7) . . . .
C25 C26 C27 C22 -0.3(7) . . . .
C27 C22 C23 C24 -1.0(7) . . . .
C28 C25 C26 C27 179.8(4) . . . .
